data_4063186
loop_
_publ_author_name
'Groysman, Stanislav'
'Goldberg, Israel'
'Kol, Moshe'
'Genizi, Elisheva'
'Goldschmidt, Zeev'

_publ_section_title
;
Tribenzyl Tantalum(V) Complexes of Amine Bis(phenolate) Ligands:
Investigation of \a-Abstraction vs. Ligand-\b-Abstraction Paths
;
_journal_issue 8
_journal_name_full Organometallics
_journal_page_first 1880
_journal_page_last 1890
_journal_paper_doi 10.1021/om0499761
_journal_volume 23
_journal_year 2004
_chemical_formula_sum 'C37 H42 N O3.5 Ta'
_chemical_formula_weight 737.67
_space_group_IT_number 14
_symmetry_cell_setting monoclinic
_symmetry_space_group_name_Hall '-P 2yab'
_symmetry_space_group_name_H-M 'P 1 21/a 1'
_cell_angle_alpha 90.00
_cell_angle_beta 100.6760(11)
_cell_angle_gamma 90.00
_cell_formula_units_Z 4
_cell_length_a 15.8330(3)
_cell_length_b 10.6670(2)
_cell_length_c 19.8790(4)
_cell_measurement_temperature 110(2)
_cell_volume 3299.26(11)
_diffrn_ambient_temperature 110(2)
_exptl_crystal_density_diffrn 1.485
_cod_original_sg_symbol_H-M 'P 21/a'
_cod_database_code 4063186

loop_
_symmetry_equiv_pos_as_xyz
'x, y, z'
'-x+1/2, y+1/2, -z'
'-x, -y, -z'
'x-1/2, -y-1/2, z'

loop_
_atom_site_label
_atom_site_type_symbol
_atom_site_fract_x
_atom_site_fract_y
_atom_site_fract_z
_atom_site_U_iso_or_equiv
_atom_site_adp_type
_atom_site_occupancy
_atom_site_symmetry_multiplicity
_atom_site_calc_flag
_atom_site_refinement_flags
_atom_site_disorder_assembly
_atom_site_disorder_group
Ta1 Ta 0.233710(13) 0.044912(19) 0.222774(10) 0.02123(7) Uani 1 1 d . . .
O2 O 0.2629(2) -0.0617(3) 0.30534(17) 0.0245(8) Uani 1 1 d . . .
O3 O 0.2308(2) 0.1274(3) 0.13518(16) 0.0265(8) Uani 1 1 d . . .
N4 N 0.3661(3) 0.1137(4) 0.2456(2) 0.0246(10) Uani 1 1 d . . .
O5 O 0.3236(2) -0.0975(3) 0.17841(17) 0.0268(8) Uani 1 1 d . . .
C6 C 0.3221(3) 0.1615(5) 0.3000(2) 0.0265(12) Uani 1 1 d . . .
H6 H 0.3194 0.2439 0.3006 0.032 Uiso 1 1 d R . .
C7 C 0.1281(3) 0.1671(5) 0.2406(3) 0.0287(12) Uani 1 1 d . . .
H7A H 0.0811 0.1592 0.2003 0.034 Uiso 1 1 calc R . .
H7B H 0.1061 0.1328 0.2803 0.034 Uiso 1 1 calc R . .
C8 C 0.1328(3) -0.1040(5) 0.1875(3) 0.0263(12) Uani 1 1 d . . .
H8A H 0.1173 -0.0990 0.1370 0.032 Uiso 1 1 calc R . .
H8B H 0.1599 -0.1869 0.1988 0.032 Uiso 1 1 calc R . .
C9 C 0.1443(3) 0.3030(5) 0.2532(3) 0.0228(11) Uani 1 1 d . . .
C10 C 0.1650(3) 0.3517(5) 0.3188(3) 0.0274(12) Uani 1 1 d . . .
H10 H 0.1681 0.2964 0.3567 0.033 Uiso 1 1 calc R . .
C11 C 0.1814(4) 0.4782(5) 0.3315(3) 0.0301(13) Uani 1 1 d . . .
H11 H 0.1958 0.5081 0.3771 0.036 Uiso 1 1 calc R . .
C12 C 0.1767(4) 0.5601(5) 0.2771(3) 0.0321(13) Uani 1 1 d . . .
H12 H 0.1876 0.6469 0.2852 0.039 Uiso 1 1 calc R . .
C13 C 0.1561(4) 0.5154(5) 0.2110(3) 0.0298(13) Uani 1 1 d . . .
H13 H 0.1517 0.5717 0.1735 0.036 Uiso 1 1 calc R . .
C14 C 0.1417(4) 0.3881(5) 0.1993(3) 0.0302(13) Uani 1 1 d . . .
H14 H 0.1299 0.3580 0.1535 0.036 Uiso 1 1 calc R . .
C15 C 0.0517(4) -0.1014(5) 0.2149(3) 0.0254(12) Uani 1 1 d . . .
C16 C -0.0247(3) -0.0531(5) 0.1774(3) 0.0290(12) Uani 1 1 d . . .
H16 H -0.0256 -0.0243 0.1321 0.035 Uiso 1 1 calc R . .
C17 C -0.0994(4) -0.0460(5) 0.2047(3) 0.0328(13) Uani 1 1 d . . .
H17 H -0.1503 -0.0132 0.1775 0.039 Uiso 1 1 calc R . .
C18 C -0.1006(4) -0.0861(5) 0.2709(3) 0.0366(14) Uani 1 1 d . . .
H18 H -0.1514 -0.0809 0.2898 0.044 Uiso 1 1 calc R . .
C19 C -0.0252(4) -0.1340(6) 0.3085(3) 0.0352(13) Uani 1 1 d . . .
H19 H -0.0245 -0.1618 0.3540 0.042 Uiso 1 1 calc R . .
C20 C 0.0486(4) -0.1423(5) 0.2818(3) 0.0305(12) Uani 1 1 d . . .
H20 H 0.0989 -0.1766 0.3091 0.037 Uiso 1 1 calc R . .
C21 C 0.3071(3) -0.0221(5) 0.3673(2) 0.0250(12) Uani 1 1 d . . .
C22 C 0.3175(4) -0.0957(5) 0.4256(3) 0.0305(13) Uani 1 1 d . . .
C23 C 0.3618(4) -0.0386(6) 0.4862(3) 0.0328(13) Uani 1 1 d . . .
H23 H 0.3692 -0.0855 0.5275 0.039 Uiso 1 1 calc R . .
C24 C 0.3951(4) 0.0814(5) 0.4888(3) 0.0318(13) Uani 1 1 d . . .
C25 C 0.3839(3) 0.1509(5) 0.4288(3) 0.0317(13) Uani 1 1 d . . .
H25 H 0.4062 0.2337 0.4296 0.038 Uiso 1 1 calc R . .
C26 C 0.3404(4) 0.1010(5) 0.3673(3) 0.0277(12) Uani 1 1 d . . .
C27 C 0.4311(3) 0.0123(5) 0.2586(3) 0.0261(12) Uani 1 1 d . . .
H27A H 0.4259 -0.0332 0.3011 0.031 Uiso 1 1 calc R . .
H27B H 0.4896 0.0484 0.2645 0.031 Uiso 1 1 calc R . .
C28 C 0.4166(3) -0.0775(5) 0.1982(3) 0.0271(12) Uani 1 1 d . . .
H28A H 0.4397 -0.0413 0.1595 0.033 Uiso 1 1 calc R . .
H28B H 0.4461 -0.1581 0.2112 0.033 Uiso 1 1 calc R . .
C29 C 0.3035(4) -0.1771(5) 0.1192(3) 0.0332(13) Uani 1 1 d . . .
H29A H 0.3251 -0.1387 0.0808 0.050 Uiso 1 1 calc R . .
H29B H 0.2411 -0.1878 0.1068 0.050 Uiso 1 1 calc R . .
H29C H 0.3308 -0.2591 0.1295 0.050 Uiso 1 1 calc R . .
C30 C 0.3878(4) 0.2165(5) 0.1998(3) 0.0282(12) Uani 1 1 d . . .
H30A H 0.3531 0.2915 0.2059 0.034 Uiso 1 1 calc R . .
H30B H 0.4490 0.2392 0.2145 0.034 Uiso 1 1 calc R . .
C31 C 0.3724(3) 0.1833(5) 0.1250(3) 0.0262(12) Uani 1 1 d . . .
C32 C 0.4348(4) 0.1988(5) 0.0850(3) 0.0339(13) Uani 1 1 d . . .
H32 H 0.4893 0.2321 0.1051 0.041 Uiso 1 1 calc R . .
C33 C 0.4189(4) 0.1665(6) 0.0160(3) 0.0363(14) Uani 1 1 d . . .
C34 C 0.3383(4) 0.1173(6) -0.0114(3) 0.0370(15) Uani 1 1 d . . .
H34 H 0.3275 0.0918 -0.0579 0.044 Uiso 1 1 calc R . .
C35 C 0.2727(4) 0.1036(5) 0.0262(3) 0.0339(14) Uani 1 1 d . . .
C36 C 0.2916(3) 0.1394(5) 0.0947(2) 0.0257(11) Uani 1 1 d . . .
C37 C 0.2826(4) -0.2253(6) 0.4240(3) 0.0403(15) Uani 1 1 d . . .
H37A H 0.2249 -0.2270 0.3958 0.060 Uiso 1 1 calc R . .
H37B H 0.2797 -0.2521 0.4706 0.060 Uiso 1 1 calc R . .
H37C H 0.3203 -0.2822 0.4045 0.060 Uiso 1 1 calc R . .
C38 C 0.4445(4) 0.1353(6) 0.5556(3) 0.0410(15) Uani 1 1 d . . .
H38A H 0.4039 0.1680 0.5829 0.061 Uiso 1 1 calc R . .
H38B H 0.4819 0.2032 0.5455 0.061 Uiso 1 1 calc R . .
H38C H 0.4796 0.0692 0.5813 0.061 Uiso 1 1 calc R . .
C39 C 0.4882(4) 0.1784(7) -0.0272(3) 0.0481(18) Uani 1 1 d . . .
H39A H 0.4741 0.2479 -0.0596 0.072 Uiso 1 1 calc R . .
H39B H 0.4915 0.1003 -0.0526 0.072 Uiso 1 1 calc R . .
H39C H 0.5437 0.1946 0.0026 0.072 Uiso 1 1 calc R . .
C40 C 0.1860(4) 0.0500(6) -0.0039(3) 0.0385(14) Uani 1 1 d . . .
H40A H 0.1498 0.1158 -0.0288 0.058 Uiso 1 1 calc R . .
H40B H 0.1587 0.0176 0.0330 0.058 Uiso 1 1 calc R . .
H40C H 0.1930 -0.0182 -0.0354 0.058 Uiso 1 1 calc R . .
C41 C 0.3695(10) 0.5187(14) 0.5454(8) 0.049(4) Uani 0.50 1 d P . .
C42 C 0.4248(11) 0.5035(15) 0.5131(8) 0.045(4) Uani 0.50 1 d P . .
O43 O 0.5098(14) 0.5304(9) 0.5049(11) 0.053(4) Uani 0.50 1 d P . .
C44 C 0.4559(10) 0.5606(14) 0.5375(8) 0.041(3) Uani 0.50 1 d P . .
C45 C 0.4010(13) 0.5951(14) 0.5685(7) 0.059(4) Uani 0.50 1 d P . .

loop_
_atom_site_aniso_label
_atom_site_aniso_U_11
_atom_site_aniso_U_22
_atom_site_aniso_U_33
_atom_site_aniso_U_23
_atom_site_aniso_U_13
_atom_site_aniso_U_12
Ta1 0.01967(11) 0.02279(11) 0.02104(11) -0.00099(10) 0.00329(7) 0.00020(10)
O2 0.0205(19) 0.028(2) 0.0241(17) 0.0028(16) 0.0023(14) -0.0011(16)
O3 0.024(2) 0.031(2) 0.0251(17) 0.0028(16) 0.0057(15) 0.0043(17)
N4 0.020(2) 0.029(2) 0.026(2) -0.0017(19) 0.0073(18) 0.0003(19)
O5 0.027(2) 0.0262(19) 0.0258(18) -0.0060(16) 0.0018(15) 0.0013(16)
C6 0.027(3) 0.026(3) 0.027(3) -0.003(2) 0.007(2) 0.004(2)
C7 0.021(3) 0.032(3) 0.035(3) 0.002(2) 0.010(2) 0.000(2)
C8 0.028(3) 0.024(3) 0.027(3) -0.002(2) 0.005(2) -0.002(2)
C9 0.017(3) 0.023(3) 0.031(3) 0.002(2) 0.009(2) 0.002(2)
C10 0.030(3) 0.024(3) 0.030(3) -0.002(2) 0.011(2) 0.005(2)
C11 0.031(3) 0.033(3) 0.027(3) -0.005(2) 0.008(2) 0.002(2)
C12 0.034(3) 0.026(3) 0.038(3) -0.005(3) 0.011(2) 0.002(3)
C13 0.035(3) 0.024(3) 0.031(3) 0.005(2) 0.008(2) 0.001(2)
C14 0.030(3) 0.034(3) 0.026(3) -0.003(3) 0.006(2) 0.002(3)
C15 0.029(3) 0.019(3) 0.028(3) -0.005(2) 0.003(2) -0.009(2)
C16 0.028(3) 0.026(3) 0.032(3) 0.000(2) 0.002(2) -0.005(3)
C17 0.026(3) 0.026(3) 0.043(3) -0.004(3) -0.004(2) 0.001(3)
C18 0.029(3) 0.037(3) 0.045(3) -0.008(3) 0.011(3) 0.001(3)
C19 0.035(3) 0.040(3) 0.033(3) 0.001(3) 0.010(2) 0.001(3)
C20 0.027(3) 0.032(3) 0.031(3) 0.002(3) 0.004(2) -0.001(3)
C21 0.018(3) 0.034(3) 0.022(2) 0.002(2) 0.003(2) -0.003(2)
C22 0.034(3) 0.034(3) 0.023(3) 0.005(2) 0.005(2) 0.001(3)
C23 0.030(3) 0.047(4) 0.020(2) 0.001(3) 0.004(2) 0.003(3)
C24 0.024(3) 0.045(3) 0.025(3) -0.005(3) 0.000(2) -0.003(3)
C25 0.022(3) 0.034(3) 0.041(3) -0.010(3) 0.008(2) -0.001(2)
C26 0.025(3) 0.032(3) 0.026(3) -0.004(2) 0.005(2) 0.000(2)
C27 0.016(3) 0.035(3) 0.027(3) 0.003(2) 0.005(2) 0.000(2)
C28 0.024(3) 0.033(3) 0.025(3) 0.004(2) 0.006(2) 0.005(2)
C29 0.036(4) 0.034(3) 0.029(3) -0.008(3) 0.007(2) 0.005(3)
C30 0.027(3) 0.023(3) 0.032(3) 0.003(2) 0.001(2) -0.005(2)
C31 0.020(3) 0.028(3) 0.030(3) 0.004(2) 0.004(2) 0.002(2)
C32 0.028(3) 0.035(3) 0.038(3) 0.007(3) 0.004(3) 0.000(3)
C33 0.032(3) 0.047(4) 0.030(3) 0.017(3) 0.007(2) 0.006(3)
C34 0.046(4) 0.049(4) 0.019(2) 0.008(3) 0.011(2) 0.007(3)
C35 0.041(4) 0.038(3) 0.023(3) 0.010(2) 0.005(2) 0.001(3)
C36 0.025(3) 0.028(3) 0.025(2) 0.011(2) 0.009(2) 0.006(2)
C37 0.053(4) 0.039(4) 0.028(3) 0.007(3) 0.005(3) -0.003(3)
C38 0.035(4) 0.060(4) 0.026(3) -0.012(3) 0.001(2) -0.001(3)
C39 0.042(4) 0.073(5) 0.035(3) 0.016(3) 0.022(3) 0.005(3)
C40 0.035(3) 0.056(4) 0.023(3) 0.004(3) 0.002(2) -0.005(3)
C41 0.052(10) 0.043(9) 0.056(9) 0.016(7) 0.022(7) 0.002(7)
C42 0.052(10) 0.036(8) 0.056(9) 0.003(7) 0.036(8) 0.010(7)
O43 0.065(10) 0.042(9) 0.058(7) 0.008(10) 0.024(7) 0.014(10)
C44 0.047(10) 0.029(8) 0.047(9) 0.001(7) 0.012(7) -0.002(7)
C45 0.094(14) 0.037(8) 0.048(9) -0.012(7) 0.014(9) 0.006(9)

loop_
_geom_bond_atom_site_label_1
_geom_bond_atom_site_label_2
_geom_bond_distance
_geom_bond_site_symmetry_2
_geom_bond_publ_flag
Ta1 O3 1.944(3) . ?
Ta1 O2 1.980(3) . ?
Ta1 N4 2.188(4) . ?
Ta1 C7 2.200(5) . ?
Ta1 C6 2.251(5) . ?
Ta1 C8 2.271(5) . ?
Ta1 O5 2.361(4) . ?
O2 C21 1.365(6) . ?
O3 C36 1.369(6) . ?
N4 C6 1.480(6) . ?
N4 C27 1.483(7) . ?
N4 C30 1.506(6) . ?
O5 C29 1.439(6) . ?
O5 C28 1.467(6) . ?
C6 C26 1.467(7) . ?
C6 H6 0.8799 . ?
C7 C9 1.486(7) . ?
C7 H7A 0.9900 . ?
C7 H7B 0.9900 . ?
C8 C15 1.485(7) . ?
C8 H8A 0.9900 . ?
C8 H8B 0.9900 . ?
C9 C10 1.385(7) . ?
C9 C14 1.400(7) . ?
C10 C11 1.388(7) . ?
C10 H10 0.9500 . ?
C11 C12 1.381(8) . ?
C11 H11 0.9500 . ?
C12 C13 1.378(7) . ?
C12 H12 0.9500 . ?
C13 C14 1.390(7) . ?
C13 H13 0.9500 . ?
C14 H14 0.9500 . ?
C15 C16 1.395(7) . ?
C15 C20 1.409(7) . ?
C16 C17 1.392(8) . ?
C16 H16 0.9500 . ?
C17 C18 1.388(8) . ?
C17 H17 0.9500 . ?
C18 C19 1.383(8) . ?
C18 H18 0.9500 . ?
C19 C20 1.374(8) . ?
C19 H19 0.9500 . ?
C20 H20 0.9500 . ?
C21 C22 1.385(7) . ?
C21 C26 1.415(7) . ?
C22 C23 1.415(7) . ?
C22 C37 1.486(8) . ?
C23 C24 1.381(8) . ?
C23 H23 0.9500 . ?
C24 C25 1.388(8) . ?
C24 C38 1.523(7) . ?
C25 C26 1.392(7) . ?
C25 H25 0.9500 . ?
C27 C28 1.520(7) . ?
C27 H27A 0.9900 . ?
C27 H27B 0.9900 . ?
C28 H28A 0.9900 . ?
C28 H28B 0.9900 . ?
C29 H29A 0.9800 . ?
C29 H29B 0.9800 . ?
C29 H29C 0.9800 . ?
C30 C31 1.503(7) . ?
C30 H30A 0.9900 . ?
C30 H30B 0.9900 . ?
C31 C32 1.389(8) . ?
C31 C36 1.391(7) . ?
C32 C33 1.392(7) . ?
C32 H32 0.9500 . ?
C33 C34 1.393(8) . ?
C33 C39 1.518(8) . ?
C34 C35 1.396(8) . ?
C34 H34 0.9500 . ?
C35 C36 1.393(7) . ?
C35 C40 1.505(8) . ?
C37 H37A 0.9800 . ?
C37 H37B 0.9800 . ?
C37 H37C 0.9800 . ?
C38 H38A 0.9800 . ?
C38 H38B 0.9800 . ?
C38 H38C 0.9800 . ?
C39 H39A 0.9800 . ?
C39 H39B 0.9800 . ?
C39 H39C 0.9800 . ?
C40 H40A 0.9800 . ?
C40 H40B 0.9800 . ?
C40 H40C 0.9800 . ?
C41 C45 1.020(19) . ?
C41 C42 1.190(19) . ?
C41 C44 1.48(2) . ?
C42 C44 0.873(17) . ?
C42 O43 1.21(2) 3_666 ?
C42 O43 1.41(3) . ?
C42 C45 1.57(2) . ?
O43 O43 0.730(19) 3_666 ?
O43 C44 1.21(3) . ?
O43 C42 1.21(2) 3_666 ?
O43 C44 1.46(2) 3_666 ?
C44 C45 1.21(2) . ?
C44 O43 1.46(2) 3_666 ?
